data_2218513
loop_
_publ_author_name
'Dai, Wei'
'Wang, Wen-Xiang'
'Zhao, Yu-Yuan'
'Zhao, Hong'

_publ_section_title
;
 4-(1<i>H</i>-Benzimidazol-2-yl)benzonitrile
;
_journal_coeditor_code RZ2211
_journal_issue 6
_journal_name_full 'Acta Crystallographica Section E'
_journal_page_first o1017
_journal_paper_doi 10.1107/S1600536808012932
_journal_volume 64
_journal_year 2008
_chemical_formula_iupac 'C14 H9 N3'
_chemical_formula_moiety 'C14 H9 N3'
_chemical_formula_sum 'C14 H9 N3'
_chemical_formula_weight 219.24
_chemical_name_systematic
;
4-(1<i>H</i>-Benzimidazol-2-yl)benzonitrile
;
_space_group_IT_number 14
_symmetry_cell_setting monoclinic
_symmetry_space_group_name_Hall '-P 2yn'
_symmetry_space_group_name_H-M 'P 1 21/n 1'
_atom_sites_solution_hydrogens geom
_atom_sites_solution_primary direct
_atom_sites_solution_secondary difmap
_audit_creation_method SHELXL-97
_cell_angle_alpha 90.00
_cell_angle_beta 92.057(7)
_cell_angle_gamma 90.00
_cell_formula_units_Z 4
_cell_length_a 7.2172(10)
_cell_length_b 11.818(2)
_cell_length_c 12.719(2)
_cell_measurement_reflns_used 2461
_cell_measurement_temperature 293(2)
_cell_measurement_theta_max 27.4797
_cell_measurement_theta_min 3.1969
_cell_volume 1084.1(3)
_computing_cell_refinement 'CrystalClear (Rigaku, 2005)'
_computing_data_collection 'CrystalClear (Rigaku, 2005)'
_computing_data_reduction 'CrystalClear (Rigaku, 2005)'
_computing_molecular_graphics 'SHELXTL (Sheldrick, 2008)'
_computing_publication_material 'SHELXL97 (Sheldrick, 2008)'
_computing_structure_refinement 'SHELXL97 (Sheldrick, 2008)'
_computing_structure_solution 'SHELXS97 (Sheldrick, 2008)'
_diffrn_ambient_temperature 293(2)
_diffrn_detector_area_resol_mean 13.6612
_diffrn_measured_fraction_theta_full 0.998
_diffrn_measured_fraction_theta_max 0.998
_diffrn_measurement_device_type 'Rigaku Mercury2 (2x2 bin mode)'
_diffrn_measurement_method CCD_Profile_fitting
_diffrn_radiation_monochromator graphite
_diffrn_radiation_source 'fine-focus sealed tube'
_diffrn_radiation_type MoK\a
_diffrn_radiation_wavelength 0.71073
_diffrn_reflns_av_R_equivalents 0.0370
_diffrn_reflns_av_sigmaI/netI 0.0296
_diffrn_reflns_limit_h_max 9
_diffrn_reflns_limit_h_min -9
_diffrn_reflns_limit_k_max 15
_diffrn_reflns_limit_k_min -15
_diffrn_reflns_limit_l_max 16
_diffrn_reflns_limit_l_min -16
_diffrn_reflns_number 11203
_diffrn_reflns_theta_full 27.87
_diffrn_reflns_theta_max 27.87
_diffrn_reflns_theta_min 2.35
_exptl_absorpt_coefficient_mu 0.083
_exptl_absorpt_correction_T_max 1.0000
_exptl_absorpt_correction_T_min 0.9105
_exptl_absorpt_correction_type multi-scan
_exptl_absorpt_process_details '(CrystalClear; Rigaku, 2005)'
_exptl_crystal_colour colourless
_exptl_crystal_density_diffrn 1.343
_exptl_crystal_density_method 'not measured'
_exptl_crystal_description prism
_exptl_crystal_F_000 456
_exptl_crystal_size_max 0.3500
_exptl_crystal_size_mid 0.1500
_exptl_crystal_size_min 0.1000
_refine_diff_density_max 0.164
_refine_diff_density_min -0.173
_refine_ls_extinction_coef 0.115(7)
_refine_ls_extinction_expression Fc^*^=kFc[1+0.001xFc^2^\l^3^/sin(2\q)]^-1/4^
_refine_ls_extinction_method 'SHELXL97 (Sheldrick, 2008)'
_refine_ls_goodness_of_fit_ref 1.081
_refine_ls_hydrogen_treatment mixed
_refine_ls_matrix_type full
_refine_ls_number_parameters 159
_refine_ls_number_reflns 2581
_refine_ls_number_restraints 0
_refine_ls_restrained_S_all 1.081
_refine_ls_R_factor_all 0.0602
_refine_ls_R_factor_gt 0.0455
_refine_ls_shift/su_max 0.000
_refine_ls_shift/su_mean 0.000
_refine_ls_structure_factor_coef Fsqd
_refine_ls_weighting_details 'calc w=1/[\s^2^(Fo^2^)+(0.056P)^2^+0.1336P] where P=(Fo^2^+2Fc^2^)/3'
_refine_ls_weighting_scheme calc
_refine_ls_wR_factor_gt 0.1098
_refine_ls_wR_factor_ref 0.1180
_reflns_number_gt 2073
_reflns_number_total 2581
_reflns_threshold_expression I>2\s(I)
_cod_data_source_file rz2211.cif
_cod_data_source_block I
_cod_original_sg_symbol_H-M 'P 21/n'
_cod_database_code 2218513
_cod_database_fobs_code 2218513

loop_
_symmetry_equiv_pos_as_xyz
'x, y, z'
'-x+1/2, y+1/2, -z+1/2'
'-x, -y, -z'
'x-1/2, -y-1/2, z-1/2'

loop_
_atom_site_type_symbol
_atom_site_label
_atom_site_fract_x
_atom_site_fract_y
_atom_site_fract_z
_atom_site_U_iso_or_equiv
_atom_site_adp_type
_atom_site_calc_flag
_atom_site_refinement_flags
_atom_site_occupancy
N N2 0.23276(15) 0.98417(9) -0.07818(9) 0.0381(3) Uani d . 1
C C8 0.14908(17) 0.84634(11) 0.06171(10) 0.0367(3) Uani d . 1
N N1 0.08189(15) 0.82641(9) -0.12784(8) 0.0404(3) Uani d . 1
C C7 0.15245(17) 0.88501(10) -0.04772(10) 0.0360(3) Uani d . 1
N N3 0.11261(18) 0.68424(11) 0.45407(10) 0.0543(3) Uani d . 1
C C11 0.13598(18) 0.76582(11) 0.26664(10) 0.0389(3) Uani d . 1
C C6 0.21340(17) 0.98948(10) -0.18604(10) 0.0363(3) Uani d . 1
C C9 0.23427(19) 0.90578(12) 0.14485(10) 0.0439(3) Uani d . 1
H H9A 0.2963 0.9730 0.1315 0.053 Uiso calc R 1
C C1 0.11833(17) 0.89042(11) -0.21590(10) 0.0377(3) Uani d . 1
C C5 0.2689(2) 1.06900(11) -0.25904(11) 0.0443(3) Uani d . 1
H H5A 0.3300 1.1351 -0.2384 0.053 Uiso calc R 1
C C14 0.12508(18) 0.72221(12) 0.37201(11) 0.0425(3) Uani d . 1
C C13 0.05688(19) 0.74595(12) 0.08336(11) 0.0432(3) Uani d . 1
H H13A -0.0015 0.7058 0.0287 0.052 Uiso calc R 1
C C12 0.05122(19) 0.70550(12) 0.18459(11) 0.0436(3) Uani d . 1
H H12A -0.0093 0.6378 0.1980 0.052 Uiso calc R 1
C C10 0.2277(2) 0.86617(12) 0.24669(11) 0.0459(3) Uani d . 1
H H10A 0.2846 0.9066 0.3017 0.055 Uiso calc R 1
C C4 0.2292(2) 1.04531(13) -0.36315(11) 0.0496(4) Uani d . 1
H H4A 0.2652 1.0964 -0.4142 0.060 Uiso calc R 1
C C3 0.1362(2) 0.94670(13) -0.39450(11) 0.0492(4) Uani d . 1
H H3A 0.1134 0.9332 -0.4658 0.059 Uiso calc R 1
C C2 0.07759(19) 0.86882(12) -0.32224(10) 0.0451(3) Uani d . 1
H H2B 0.0131 0.8041 -0.3435 0.054 Uiso calc R 1
H H2A 0.281(2) 1.0377(15) -0.0336(13) 0.058(5) Uiso d . 1

loop_
_atom_site_aniso_label
_atom_site_aniso_U_11
_atom_site_aniso_U_22
_atom_site_aniso_U_33
_atom_site_aniso_U_12
_atom_site_aniso_U_13
_atom_site_aniso_U_23
N2 0.0439(6) 0.0349(6) 0.0354(6) 0.0001(4) 0.0010(5) -0.0012(4)
C8 0.0358(6) 0.0391(7) 0.0352(7) 0.0032(5) 0.0033(5) 0.0003(5)
N1 0.0455(6) 0.0407(6) 0.0349(6) -0.0031(5) -0.0001(4) 0.0003(4)
C7 0.0377(6) 0.0355(6) 0.0350(7) 0.0035(5) 0.0025(5) 0.0001(5)
N3 0.0641(8) 0.0563(8) 0.0425(7) -0.0005(6) 0.0002(6) 0.0094(6)
C11 0.0391(7) 0.0420(7) 0.0357(7) 0.0050(5) 0.0029(5) 0.0042(5)
C6 0.0382(6) 0.0351(7) 0.0357(7) 0.0050(5) 0.0020(5) 0.0003(5)
C9 0.0535(8) 0.0389(7) 0.0393(8) -0.0058(6) -0.0006(6) 0.0025(5)
C1 0.0394(6) 0.0375(7) 0.0360(7) 0.0042(5) -0.0002(5) 0.0023(5)
C5 0.0502(8) 0.0360(7) 0.0468(8) 0.0010(6) 0.0028(6) 0.0046(6)
C14 0.0468(8) 0.0425(7) 0.0381(7) 0.0035(5) 0.0011(6) 0.0026(5)
C13 0.0463(7) 0.0464(8) 0.0369(7) -0.0059(6) 0.0000(5) -0.0026(6)
C12 0.0461(7) 0.0434(7) 0.0414(7) -0.0061(6) 0.0034(6) 0.0025(6)
C10 0.0549(8) 0.0448(8) 0.0376(7) -0.0049(6) -0.0038(6) -0.0009(6)
C4 0.0590(9) 0.0472(8) 0.0430(8) 0.0079(6) 0.0050(6) 0.0122(6)
C3 0.0611(9) 0.0508(8) 0.0354(7) 0.0113(7) -0.0042(6) 0.0050(6)
C2 0.0519(8) 0.0439(7) 0.0390(7) 0.0023(6) -0.0058(6) -0.0016(6)

loop_
_atom_type_symbol
_atom_type_description
_atom_type_scat_dispersion_real
_atom_type_scat_dispersion_imag
_atom_type_scat_source
C C 0.0033 0.0016 'International Tables Vol C Tables 4.2.6.8 and 6.1.1.4'
H H 0.0000 0.0000 'International Tables Vol C Tables 4.2.6.8 and 6.1.1.4'
N N 0.0061 0.0033 'International Tables Vol C Tables 4.2.6.8 and 6.1.1.4'

loop_
_geom_angle_atom_site_label_1
_geom_angle_atom_site_label_2
_geom_angle_atom_site_label_3
_geom_angle
C7 N2 C6 107.00(11)
C7 N2 H2A 125.0(10)
C6 N2 H2A 127.8(10)
C13 C8 C9 118.70(12)
C13 C8 C7 118.53(12)
C9 C8 C7 122.77(12)
C7 N1 C1 105.01(11)
N1 C7 N2 112.72(11)
N1 C7 C8 123.42(12)
N2 C7 C8 123.84(11)
C10 C11 C12 120.16(12)
C10 C11 C14 121.25(12)
C12 C11 C14 118.59(12)
N2 C6 C5 132.50(12)
N2 C6 C1 105.27(11)
C5 C6 C1 122.23(12)
C10 C9 C8 120.80(13)
C10 C9 H9A 119.6
C8 C9 H9A 119.6
N1 C1 C2 130.07(12)
N1 C1 C6 110.01(11)
C2 C1 C6 119.91(12)
C4 C5 C6 116.80(13)
C4 C5 H5A 121.6
C6 C5 H5A 121.6
N3 C14 C11 177.40(16)
C12 C13 C8 120.77(13)
C12 C13 H13A 119.6
C8 C13 H13A 119.6
C13 C12 C11 119.89(13)
C13 C12 H12A 120.1
C11 C12 H12A 120.1
C11 C10 C9 119.67(13)
C11 C10 H10A 120.2
C9 C10 H10A 120.2
C5 C4 C3 121.81(13)
C5 C4 H4A 119.1
C3 C4 H4A 119.1
C2 C3 C4 121.54(14)
C2 C3 H3A 119.2
C4 C3 H3A 119.2
C3 C2 C1 117.69(13)
C3 C2 H2B 121.2
C1 C2 H2B 121.2

loop_
_geom_bond_atom_site_label_1
_geom_bond_atom_site_label_2
_geom_bond_distance
N2 C7 1.3696(16)
N2 C6 1.3754(17)
N2 H2A 0.910(17)
C8 C13 1.3926(19)
C8 C9 1.3940(19)
C8 C7 1.4661(17)
N1 C7 1.3191(16)
N1 C1 1.3846(16)
N3 C14 1.1427(17)
C11 C10 1.3861(19)
C11 C12 1.3877(19)
C11 C14 1.4407(18)
C6 C5 1.3901(18)
C6 C1 1.4025(18)
C9 C10 1.3798(19)
C9 H9A 0.9300
C1 C2 1.3972(18)
C5 C4 1.374(2)
C5 H5A 0.9300
C13 C12 1.3756(18)
C13 H13A 0.9300
C12 H12A 0.9300
C10 H10A 0.9300
C4 C3 1.396(2)
C4 H4A 0.9300
C3 C2 1.378(2)
C3 H3A 0.9300
C2 H2B 0.9300

loop_
_geom_hbond_atom_site_label_D
_geom_hbond_atom_site_label_H
_geom_hbond_atom_site_label_A
_geom_hbond_site_symmetry_A
_geom_hbond_distance_DH
_geom_hbond_distance_HA
_geom_hbond_distance_DA
_geom_hbond_angle_DHA
C13 H13A N1 . 0.93 2.54 2.861(2) 100.7
N2 H2A N3 2_555 0.910(17) 2.14(2) 3.033(2) 169.1(15)

loop_
_cod_related_entry_id
_cod_related_entry_database
_cod_related_entry_code
1 ChemSpider 9710662
